data_2010560
loop_
_publ_author_name
'Kansikas, Jarno'
'Sipil\"a, Kaija '

_publ_section_title
;
 Di-9-anthryl disulfide at 193K
;
_journal_issue 1
_journal_name_full 'Acta Crystallographica Section C'
_journal_page_first 72
_journal_page_last 73
_journal_paper_doi 10.1107/S0108270199012846
_journal_volume 56
_journal_year 2000
_chemical_formula_sum 'C28 H18 S2'
_chemical_formula_weight 418.54
_chemical_name_systematic
;
Di-9-anthryl disulfide
;
_space_group_IT_number 14
_symmetry_cell_setting monoclinic
_symmetry_space_group_name_Hall '-P 2yn'
_symmetry_space_group_name_H-M 'P 1 21/n 1'
_audit_creation_method SHELXL97
_cell_angle_alpha 90.00
_cell_angle_beta 102.65(3)
_cell_angle_gamma 90.00
_cell_formula_units_Z 4
_cell_length_a 8.8330(18)
_cell_length_b 16.833(3)
_cell_length_c 14.335(3)
_cell_measurement_reflns_used 25
_cell_measurement_temperature 193(2)
_cell_measurement_theta_max 10
_cell_measurement_theta_min 4
_cell_volume 2079.7(8)
_computing_cell_refinement 'CAD-4 Express'
_computing_data_collection 'CAD-4 Express (Enraf-Nonius, 1994)'
_computing_data_reduction 'WinGX (Farrugia, 1998)'
_computing_molecular_graphics 'SHELXTL/PC (Sheldrick, 1990a)'
_computing_publication_material SHELXL97
_computing_structure_refinement 'SHELXL97 (Sheldrick, 1997)'
_computing_structure_solution 'SHELXS97 (Sheldrick, 1990b)'
_diffrn_ambient_temperature 193(2)
_diffrn_measured_fraction_theta_full .925
_diffrn_measured_fraction_theta_max .925
_diffrn_measurement_device_type 'Enraf-Nonius CAD-4'
_diffrn_measurement_method \w/2\q
_diffrn_radiation_monochromator graphite
_diffrn_radiation_source 'fine-focus sealed tube'
_diffrn_radiation_type CuK\a
_diffrn_radiation_wavelength 1.54180
_diffrn_reflns_av_R_equivalents .061
_diffrn_reflns_av_sigmaI/netI .021
_diffrn_reflns_limit_h_max 9
_diffrn_reflns_limit_h_min -10
_diffrn_reflns_limit_k_max 0
_diffrn_reflns_limit_k_min -19
_diffrn_reflns_limit_l_max 16
_diffrn_reflns_limit_l_min 0
_diffrn_reflns_number 3443
_diffrn_reflns_theta_full 63.69
_diffrn_reflns_theta_max 63.69
_diffrn_reflns_theta_min 4.11
_diffrn_standards_decay_% 1.1
_diffrn_standards_interval_count 200
_diffrn_standards_number 3
_exptl_absorpt_coefficient_mu 2.398
_exptl_absorpt_correction_type none
_exptl_crystal_colour orange
_exptl_crystal_density_diffrn 1.337
_exptl_crystal_density_method 'not measured'
_exptl_crystal_description block
_exptl_crystal_F_000 872
_exptl_crystal_size_max .29
_exptl_crystal_size_mid .27
_exptl_crystal_size_min .25
_refine_diff_density_max .454
_refine_diff_density_min -.690
_refine_ls_extinction_method none
_refine_ls_goodness_of_fit_ref 1.027
_refine_ls_hydrogen_treatment constr
_refine_ls_matrix_type full
_refine_ls_number_parameters 271
_refine_ls_number_reflns 3305
_refine_ls_number_restraints 0
_refine_ls_restrained_S_all 1.027
_refine_ls_R_factor_all .071
_refine_ls_R_factor_gt .055
_refine_ls_shift/su_max .005
_refine_ls_shift/su_mean .001
_refine_ls_structure_factor_coef Fsqd
_refine_ls_weighting_details 'w = 1/[\s^2^(Fo^2^)+(0.1047P)^2^+1.0329P] where P=(Fo^2^+2Fc^2^)/3'
_refine_ls_weighting_scheme calc
_refine_ls_wR_factor_ref .156
_reflns_number_gt 2639
_reflns_number_total 3305
_reflns_threshold_expression I>2\s(I)
_cod_data_source_file os1075.cif
_cod_data_source_block I
_cod_depositor_comments
;
The following automatic conversions were performed:
'_geom_bond_publ_flag' value 'Y' changed to 'y' according to
'/home/saulius/struct/CIF-dictionaries/cif_core.dic' dictionary named
'cif_core.dic' version 2.4.1 from 2010-06-29 (15 times).

Automatic conversion script
Id: cif_fix_enum 1527 2010-12-29 10:47:43Z saulius 

The following automatic conversions were performed:

'_geom_bond_publ_flag' value 'Y' changed to 'y' according to
/home/saulius/struct/CIF-dictionaries/cif_core.dic dictionary named
'cif_core.dic' version 2.4.1 from 2010-06-29 (15
times).

'_geom_angle_publ_flag' value 'Y' changed to 'y' according
to /home/saulius/struct/CIF-dictionaries/cif_core.dic dictionary
named 'cif_core.dic' version 2.4.1 from 2010-06-29 (6
times).

'_geom_torsion_publ_flag' value 'Y' changed to 'y' according
to /home/saulius/struct/CIF-dictionaries/cif_core.dic dictionary
named 'cif_core.dic' version 2.4.1 from 2010-06-29 (5 times).

Automatic conversion script
Id: cif_fix_values 1715 2011-07-08 13:25:40Z adriana 

The following automatic conversions were performed:

'_refine_ls_weighting_scheme' value 'calc w =
1/[\s^2^(Fo^2^)+(0.1047P)^2^+1.0329P] where P=(Fo^2^+2Fc^2^)/3' was
changed to 'calc'. New tag '_refine_ls_weighting_details' was
created. The value of the new tag was set to 'w =
1/[\s^2^(Fo^2^)+(0.1047P)^2^+1.0329P] where P=(Fo^2^+2Fc^2^)/3'.

Automatic conversion script
Id: cif_fix_values 3143 2015-03-26 13:38:13Z robertas 
;
_cod_original_cell_volume 2079.7(7)
_cod_original_sg_symbol_H-M 'P 21/n'
_cod_database_code 2010560
_cod_database_fobs_code 2010560

loop_
_symmetry_equiv_pos_as_xyz
'x, y, z'
'-x+1/2, y+1/2, -z+1/2'
'-x, -y, -z'
'x-1/2, -y-1/2, z-1/2'

loop_
_atom_site_label
_atom_site_fract_x
_atom_site_fract_y
_atom_site_fract_z
_atom_site_U_iso_or_equiv
_atom_site_adp_type
_atom_site_calc_flag
_atom_site_refinement_flags
_atom_site_occupancy
_atom_site_disorder_assembly
_atom_site_disorder_group
_atom_site_type_symbol
S .12074(7) .21656(4) .79039(4) .0255(2) Uani d . 1 . . S
S' -.11167(7) .21376(4) .71312(4) .0242(2) Uani d . 1 . . S
C1 -.0030(3) .20217(17) .97654(19) .0294(6) Uani d . 1 . . C
H1B -.0048 .1598 .9325 .035 Uiso calc R 1 . . H
C1' -.2476(3) .37626(17) .7513(2) .0322(6) Uani d . 1 . . C
H1'A -.2361 .3331 .7950 .039 Uiso calc R 1 . . H
C2 -.0608(3) .19021(19) 1.0571(2) .0356(7) Uani d . 1 . . C
H2A -.1045 .1402 1.0673 .043 Uiso calc R 1 . . H
C2' -.3172(4) .44357(18) .7719(2) .0430(8) Uani d . 1 . . C
H2'A -.3524 .4470 .8298 .052 Uiso calc R 1 . . H
C3 -.0557(3) .2512(2) 1.12457(19) .0375(7) Uani d . 1 . . C
H3A -.0950 .2421 1.1802 .045 Uiso calc R 1 . . H
C3' -.3382(4) .50876(19) .7086(3) .0545(9) Uani d . 1 . . C
H3'A -.3903 .5551 .7227 .065 Uiso calc R 1 . . H
C4 .0047(3) .32269(19) 1.11068(19) .0372(7) Uani d . 1 . . C
H4A .0078 .3633 1.1571 .045 Uiso calc R 1 . . H
C4' -.2832(4) .50474(18) .6269(3) .0495(9) Uani d . 1 . . C
H4'A -.2949 .5494 .5854 .059 Uiso calc R 1 . . H
C4a .0647(3) .33873(17) 1.02663(18) .0282(6) Uani d . 1 . . C
C4a' -.2085(3) .43510(16) .6024(2) .0327(6) Uani d . 1 . . C
C5 .2418(4) .50554(19) .9131(2) .0479(8) Uani d . 1 . . C
H5A .2495 .5453 .9610 .057 Uiso calc R 1 . . H
C5' -.0154(3) .3605(2) .40949(19) .0390(7) Uani d . 1 . . C
H5'A -.0239 .4058 .3692 .047 Uiso calc R 1 . . H
C6 .2888(4) .5222(2) .8307(3) .0527(9) Uani d . 1 . . C
H6A .3299 .5730 .8216 .063 Uiso calc R 1 . . H
C6' .0558(4) .2937(2) .3864(2) .0449(9) Uani d . 1 . . C
H6'A .0983 .2931 .3310 .054 Uiso calc R 1 . . H
C7 .2763(4) .4639(2) .7596(2) .0449(8) Uani d . 1 . . C
H7B .3061 .4765 .7016 .054 Uiso calc R 1 . . H
C7' .0664(4) .2262(2) .4441(2) .0414(8) Uani d . 1 . . C
H7'A .1155 .1800 .4269 .050 Uiso calc R 1 . . H
C8 .2226(3) .38992(18) .7717(2) .0326(7) Uani d . 1 . . C
H8A .2174 .3515 .7226 .039 Uiso calc R 1 . . H
C8' .0071(3) .22521(17) .52546(19) .0313(6) Uani d . 1 . . C
H8'A .0138 .1781 .5627 .038 Uiso calc R 1 . . H
C8a .1732(3) .36869(15) .85780(18) .0260(6) Uani d . 1 . . C
C8a' -.0642(3) .29458(16) .55398(18) .0251(6) Uani d . 1 . . C
C9 .1176(3) .29335(15) .87491(17) .0226(6) Uani d . 1 . . C
C9' -.1232(3) .29842(15) .63869(17) .0223(6) Uani d . 1 . . C
C9a .0592(3) .27687(15) .95834(17) .0246(6) Uani d . 1 . . C
C9a' -.1905(3) .36803(15) .66540(18) .0248(6) Uani d . 1 . . C
C10 .1261(4) .41235(17) 1.01151(19) .0354(7) Uani d . 1 . . C
H10B .1312 .4526 1.0585 .042 Uiso calc R 1 . . H
C10' -.1503(3) .43059(18) .5188(2) .0372(7) Uani d . 1 . . C
H10A -.1610 .4754 .4776 .045 Uiso calc R 1 . . H
C10a .1811(3) .42893(17) .92848(19) .0319(6) Uani d . 1 . . C
C10a' -.0781(3) .36310(17) .49451(18) .0301(6) Uani d . 1 . . C

loop_
_atom_site_aniso_label
_atom_site_aniso_U_11
_atom_site_aniso_U_22
_atom_site_aniso_U_33
_atom_site_aniso_U_12
_atom_site_aniso_U_13
_atom_site_aniso_U_23
S .0330(4) .0297(4) .0149(4) .0071(3) .0074(3) -.0009(2)
S' .0343(4) .0246(4) .0141(4) -.0025(2) .0063(3) .0021(2)
C1 .0342(15) .0349(15) .0191(13) -.0021(12) .0057(11) .0008(11)
C1' .0386(15) .0350(15) .0250(14) -.0004(12) .0112(12) -.0026(12)
C2 .0375(16) .0478(17) .0215(14) -.0086(13) .0064(12) .0075(13)
C2' .0481(18) .0421(17) .0440(18) .0004(15) .0212(15) -.0132(14)
C3 .0385(16) .060(2) .0174(13) -.0010(14) .0127(12) .0060(13)
C3' .064(2) .0321(17) .077(3) .0065(16) .037(2) -.0055(17)
C4 .0453(18) .0525(19) .0164(14) .0026(14) .0125(12) -.0050(13)
C4' .054(2) .0303(16) .071(2) .0065(14) .0274(18) .0117(16)
C4a .0318(14) .0391(15) .0140(12) .0022(12) .0055(10) -.0007(11)
C4a' .0331(15) .0285(14) .0375(16) -.0027(12) .0101(12) .0049(12)
C5 .067(2) .0340(17) .0429(18) -.0125(15) .0122(16) -.0033(14)
C5' .0370(16) .063(2) .0178(13) -.0056(15) .0088(12) .0129(14)
C6 .064(2) .0410(18) .055(2) -.0152(17) .0177(17) .0087(17)
C6' .0400(18) .083(3) .0147(14) -.0065(17) .0118(13) -.0013(15)
C7 .0468(19) .053(2) .0385(17) -.0057(15) .0172(14) .0102(15)
C7' .0458(18) .060(2) .0215(15) -.0003(15) .0134(13) -.0120(14)
C8 .0349(15) .0401(16) .0255(14) .0005(12) .0126(11) .0039(12)
C8' .0370(16) .0394(16) .0185(14) -.0004(12) .0079(12) -.0030(11)
C8a .0289(13) .0289(14) .0205(13) .0038(11) .0061(10) .0035(11)
C8a' .0239(14) .0377(15) .0136(12) -.0026(11) .0041(10) -.0002(11)
C9 .0254(13) .0307(14) .0120(12) .0028(10) .0048(10) -.0012(10)
C9' .0277(13) .0252(13) .0129(12) -.0022(10) .0023(10) .0035(10)
C9a .0272(14) .0333(14) .0121(12) .0022(11) .0016(10) .0023(10)
C9a' .0266(13) .0269(13) .0215(13) -.0035(11) .0065(10) -.0011(11)
C10 .0509(18) .0345(15) .0207(14) .0005(13) .0076(12) -.0071(12)
C10' .0373(16) .0395(16) .0367(17) -.0002(13) .0123(13) .0182(13)
C10a .0363(15) .0316(14) .0274(14) -.0003(12) .0062(12) .0015(12)
C10a' .0279(14) .0428(16) .0191(13) -.0054(12) .0040(10) .0073(12)

loop_
_atom_type_symbol
_atom_type_description
_atom_type_scat_dispersion_real
_atom_type_scat_dispersion_imag
_atom_type_scat_source
C C .0181 .0091 'International Tables Vol C Tables 4.2.6.8 and 6.1.1.4'
H H .0000 .0000 'International Tables Vol C Tables 4.2.6.8 and 6.1.1.4'
S S .3331 .5567 'International Tables Vol C Tables 4.2.6.8 and 6.1.1.4'

loop_
_geom_angle_atom_site_label_1
_geom_angle_atom_site_label_2
_geom_angle_atom_site_label_3
_geom_angle
_geom_angle_publ_flag
C9 S S' 102.45(9) y
C9' S' S 102.67(9) y
C2 C1 C9a 120.9(3) ?
C2' C1' C9a' 122.0(3) ?
C1 C2 C3 120.6(3) ?
C1' C2' C3' 120.9(3) ?
C4 C3 C2 120.3(3) ?
C4' C3' C2' 119.5(3) ?
C3 C4 C4a 121.3(3) ?
C3' C4' C4a' 121.5(3) ?
C10 C4a C9a 120.1(2) ?
C10 C4a C4 121.6(3) ?
C9a C4a C4 118.3(3) ?
C10' C4a' C4' 122.0(3) ?
C10' C4a' C9a' 119.0(3) ?
C4' C4a' C9a' 119.1(3) ?
C6 C5 C10a 120.9(3) ?
C6' C5' C10a' 120.8(3) ?
C5 C6 C7 119.8(3) ?
C5' C6' C7' 120.1(3) ?
C8 C7 C6 121.5(3) ?
C8' C7' C6' 121.5(3) ?
C7 C8 C8a 121.1(3) ?
C7' C8' C8a' 120.3(3) ?
C9 C8a C10a 119.0(2) ?
C9 C8a C8 123.9(2) ?
C10a C8a C8 117.1(2) ?
C10a' C8a' C9' 118.3(2) ?
C10a' C8a' C8' 118.4(2) ?
C9' C8a' C8' 123.2(2) ?
C8a C9 C9a 121.8(2) ?
C8a C9 S 118.76(19) y
C8a' C9' S' 119.6(2) y
C9a C9 S 119.5(2) y
C9a' C9' S' 118.62(19) y
C9a' C9' C8a' 121.7(2) ?
C1 C9a C4a 118.6(2) ?
C1 C9a C9 123.4(2) ?
C4a C9a C9 118.0(2) ?
C9' C9a' C4a' 118.7(2) ?
C9' C9a' C1' 124.3(2) ?
C4a' C9a' C1' 117.0(2) ?
C4a C10 C10a 121.8(3) ?
C10a' C10' C4a' 122.2(3) ?
C10 C10a C8a 119.2(3) ?
C10 C10a C5 121.2(3) ?
C8a C10a C5 119.6(3) ?
C10' C10a' C8a' 119.9(2) ?
C10' C10a' C5' 121.3(3) ?
C8a' C10a' C5' 118.8(3) ?

loop_
_geom_bond_atom_site_label_1
_geom_bond_atom_site_label_2
_geom_bond_site_symmetry_2
_geom_bond_distance
_geom_bond_publ_flag
S S' . 2.1089(12) y
S C9 . 1.776(3) y
S' C9' . 1.770(2) y
C1 C2 . 1.376(4) ?
C1' C2' . 1.352(4) ?
C1 C9a . 1.419(4) ?
C1' C9a' . 1.436(4) ?
C2 C3 . 1.404(4) ?
C2' C3' . 1.410(5) ?
C3 C4 . 1.348(5) ?
C3' C4' . 1.364(5) ?
C4 C4a . 1.444(4) ?
C4' C4a' . 1.426(4) ?
C4a C9a . 1.423(4) y
C4a' C9a' . 1.433(4) y
C4a C10 . 1.389(4) y
C4a' C10' . 1.406(4) y
C5 C6 . 1.364(5) ?
C5 C10a . 1.432(4) ?
C5' C6' . 1.364(5) ?
C5' C10a' . 1.446(4) ?
C6 C7 . 1.401(5) ?
C6' C7' . 1.395(5) ?
C7 C8 . 1.358(4) ?
C7' C8' . 1.379(4) ?
C8 C8a . 1.441(4) ?
C8' C8a' . 1.429(4) ?
C8a C9 . 1.401(4) y
C8a' C9' . 1.423(4) y
C8a C10a . 1.424(4) y
C8a' C10a' . 1.424(4) y
C9 C9a . 1.429(3) y
C9' C9a' . 1.405(4) y
C10 C10a . 1.408(4) y
C10' C10a' . 1.385(4) y

loop_
_geom_torsion_atom_site_label_1
_geom_torsion_atom_site_label_2
_geom_torsion_atom_site_label_3
_geom_torsion_atom_site_label_4
_geom_torsion
_geom_torsion_publ_flag
C9 S S' C9' 76.06(13) y
C9a C1 C2 C3 -1.7(4) ?
C9a' C1' C2' C3' .7(5) ?
C1 C2 C3 C4 .6(4) ?
C1' C2' C3' C4' -2.1(5) ?
C2 C3 C4 C4a .3(4) ?
C2' C3' C4' C4a' 1.8(5) ?
C3 C4 C4a C10 179.6(3) ?
C3 C4 C4a C9a -.2(4) ?
C3' C4' C4a' C10' -179.5(3) ?
C3' C4' C4a' C9a' -.2(5) ?
C10a C5 C6 C7 .6(6) ?
C10a' C5' C6' C7' 1.2(4) ?
C5 C6 C7 C8 -2.0(5) ?
C5' C6' C7' C8' -.5(5) ?
C6 C7 C8 C8a 1.2(5) ?
C6' C7' C8' C8a' -1.4(5) ?
C7 C8 C8a C9 -179.6(3) ?
C7 C8 C8a C10a .9(4) ?
C7' C8' C8a' C10a' 2.5(4) ?
C7' C8' C8a' C9' -177.9(3) ?
C10a C8a C9 C9a 4.2(4) ?
C8 C8a C9 C9a -175.3(2) ?
C10a C8a C9 S -175.63(19) ?
C8 C8a C9 S 4.9(4) ?
S' S C9 C8a -101.0(2) y
S' S C9 C9a 79.2(2) y
C10a' C8a' C9' C9a' -1.4(4) ?
C8' C8a' C9' C9a' 179.0(2) ?
C10a' C8a' C9' S' 178.70(19) ?
C8' C8a' C9' S' -.9(4) ?
S S' C9' C9a' -100.4(2) y
S S' C9' C8a' 79.5(2) y
C2 C1 C9a C4a 1.7(4) ?
C2 C1 C9a C9 -178.5(2) ?
C10 C4a C9a C1 179.4(3) ?
C4 C4a C9a C1 -.8(4) ?
C10 C4a C9a C9 -.4(4) ?
C4 C4a C9a C9 179.5(2) ?
C8a C9 C9a C1 177.7(2) ?
S C9 C9a C1 -2.5(4) ?
C8a C9 C9a C4a -2.5(4) ?
S C9 C9a C4a 177.29(18) ?
C8a' C9' C9a' C4a' 3.8(4) ?
S' C9' C9a' C4a' -176.28(19) ?
C8a' C9' C9a' C1' -178.0(2) ?
S' C9' C9a' C1' 1.9(4) ?
C10' C4a' C9a' C9' -3.5(4) ?
C4' C4a' C9a' C9' 177.2(3) ?
C10' C4a' C9a' C1' 178.2(3) ?
C4' C4a' C9a' C1' -1.1(4) ?
C2' C1' C9a' C9' -177.3(3) ?
C2' C1' C9a' C4a' .9(4) ?
C9a C4a C10 C10a 1.5(4) ?
C4 C4a C10 C10a -178.3(3) ?
C4' C4a' C10' C10a' -179.8(3) ?
C9a' C4a' C10' C10a' .9(4) ?
C4a C10 C10a C8a .2(4) ?
C4a C10 C10a C5 179.0(3) ?
C9 C8a C10a C10 -3.0(4) ?
C8 C8a C10a C10 176.5(3) ?
C9 C8a C10a C5 178.2(3) ?
C8 C8a C10a C5 -2.3(4) ?
C6 C5 C10a C10 -177.2(3) ?
C6 C5 C10a C8a 1.5(5) ?
C4a' C10' C10a' C8a' 1.6(4) ?
C4a' C10' C10a' C5' -178.3(3) ?
C9' C8a' C10a' C10' -1.3(4) ?
C8' C8a' C10a' C10' 178.3(3) ?
C9' C8a' C10a' C5' 178.6(2) ?
C8' C8a' C10a' C5' -1.8(4) ?
C6' C5' C10a' C10' 179.9(3) ?
C6' C5' C10a' C8a' .0(4) ?

loop_
_cod_related_entry_id
_cod_related_entry_database
_cod_related_entry_code
1 ChemSpider 9936260
